data_4023080
loop_
_publ_author_name
'Gareth W. Bates'
Triyanti
'Mark E. Light'
'Markus Albrecht'
'Philip A. Gale'

_publ_section_title
;
 2,7-Functionalized Indoles as Receptors for Anions
;
_journal_name_full 'Journal of Organic Chemistry'
_journal_page_first 8921
_journal_page_last 8927
_journal_paper_doi 10.1021/jo701702p
_journal_volume 72
_journal_year 2007
_chemical_compound_source 'Gareth Bates'
_chemical_formula_sum 'C25 H25 N3 O3 S'
_chemical_formula_weight 447.54
_chemical_name_systematic
;
 ?
;
_space_group_IT_number 2
_symmetry_cell_setting triclinic
_symmetry_space_group_name_Hall '-P 1'
_symmetry_space_group_name_H-M 'P -1'
_atom_sites_solution_hydrogens geom
_atom_sites_solution_primary direct
_atom_sites_solution_secondary difmap
_audit_creation_method SHELXL-97
_cell_angle_alpha 76.080(3)
_cell_angle_beta 88.484(2)
_cell_angle_gamma 87.099(2)
_cell_formula_units_Z 2
_cell_length_a 9.8982(5)
_cell_length_b 10.0741(4)
_cell_length_c 11.5990(6)
_cell_measurement_reflns_used 4999
_cell_measurement_temperature 120(2)
_cell_measurement_theta_max 27.48
_cell_measurement_theta_min 1.00
_cell_volume 1121.07(9)
_computing_cell_refinement 'DENZO (Otwinowski & Minor, 1997) & COLLECT (Hooft, R.W.W., 1998)'
_computing_data_collection 'COLLECT (Hooft, R.W.W., 1998)'
_computing_data_reduction 'DENZO (Otwinowski & Minor, 1997) & COLLECT (Hooft, R.W.W., 1998)'
_computing_molecular_graphics 'CAMERON (Watkin, et al., 1993)'
_computing_publication_material 'WINGX (Farrugia, 1998)'
_computing_structure_refinement 'SHELXL-97 (Sheldrick, 1997)'
_computing_structure_solution 'SHELXS-97 (Sheldrick, 1997)'
_diffrn_ambient_temperature 120(2)
_diffrn_detector_area_resol_mean 9.091
_diffrn_measured_fraction_theta_full 0.997
_diffrn_measured_fraction_theta_max 0.997
_diffrn_measurement_device_type 'Bruker-Nonius CCD camera on \k-goniostat'
_diffrn_measurement_method '\f & \w scans to fill the asymmetric unit'
_diffrn_radiation_monochromator graphite
_diffrn_radiation_source 'Bruker Nonius FR591 Rotating Anode'
_diffrn_radiation_type MoK\a
_diffrn_radiation_wavelength 0.71073
_diffrn_reflns_av_R_equivalents 0.0752
_diffrn_reflns_av_sigmaI/netI 0.0916
_diffrn_reflns_limit_h_max 12
_diffrn_reflns_limit_h_min -12
_diffrn_reflns_limit_k_max 13
_diffrn_reflns_limit_k_min -13
_diffrn_reflns_limit_l_max 15
_diffrn_reflns_limit_l_min -15
_diffrn_reflns_number 21219
_diffrn_reflns_theta_full 27.48
_diffrn_reflns_theta_max 27.48
_diffrn_reflns_theta_min 3.00
_diffrn_standards_number 0
_exptl_absorpt_coefficient_mu 0.177
_exptl_absorpt_correction_T_max 0.9930
_exptl_absorpt_correction_T_min 0.9555
_exptl_absorpt_correction_type multi-scan
_exptl_absorpt_process_details
;
SADABS V2.10 (Sheldrick, G.M., 2003)
;
_exptl_crystal_colour Colourless
_exptl_crystal_density_diffrn 1.326
_exptl_crystal_density_method 'not measured'
_exptl_crystal_description Slab
_exptl_crystal_F_000 472
_exptl_crystal_size_max 0.2
_exptl_crystal_size_mid 0.2
_exptl_crystal_size_min 0.04
_refine_diff_density_max 0.243
_refine_diff_density_min -0.493
_refine_diff_density_rms 0.062
_refine_ls_extinction_method none
_refine_ls_goodness_of_fit_ref 1.019
_refine_ls_hydrogen_treatment constr
_refine_ls_matrix_type full
_refine_ls_number_parameters 291
_refine_ls_number_reflns 5119
_refine_ls_number_restraints 0
_refine_ls_restrained_S_all 1.019
_refine_ls_R_factor_all 0.1174
_refine_ls_R_factor_gt 0.0500
_refine_ls_shift/su_max 0.002
_refine_ls_shift/su_mean 0.000
_refine_ls_structure_factor_coef Fsqd
_refine_ls_weighting_details 'calc w=1/[\s^2^(Fo^2^)+(0.0538P)^2^+0.0296P] where P=(Fo^2^+2Fc^2^)/3'
_refine_ls_weighting_scheme calc
_refine_ls_wR_factor_gt 0.0976
_refine_ls_wR_factor_ref 0.1167
_reflns_number_gt 3030
_reflns_number_total 5119
_reflns_threshold_expression >2sigma(I)
_cod_data_source_file jo701702p-File004_5.cif
_cod_data_source_block 2006sot1107
_cod_depositor_comments
;
The following automatic conversions were performed:
'_symmetry_cell_setting' value 'Triclinic' changed to 'triclinic'
according to '/home/saulius/struct/CIF-dictionaries/cif_core.dic'
dictionary named 'cif_core.dic' version 2.4.1 from 2010-06-29.

Automatic conversion script
Id: cif_fix_enum 1527 2010-12-29 10:47:43Z saulius 
;
_cod_database_code 4023080

loop_
_symmetry_equiv_pos_as_xyz
'x, y, z'
'-x, -y, -z'

loop_
_atom_site_label
_atom_site_type_symbol
_atom_site_fract_x
_atom_site_fract_y
_atom_site_fract_z
_atom_site_U_iso_or_equiv
_atom_site_adp_type
_atom_site_occupancy
_atom_site_symmetry_multiplicity
_atom_site_calc_flag
_atom_site_refinement_flags
C1 C 0.3758(2) 0.3509(2) 0.01986(19) 0.0272(5) Uani 1 1 d .
H1 H 0.3236 0.3742 -0.0503 0.033 Uiso 1 1 calc R
C2 C 0.4708(2) 0.2425(2) 0.0355(2) 0.0321(5) Uani 1 1 d .
H2 H 0.4833 0.1921 -0.0238 0.038 Uiso 1 1 calc R
C3 C 0.5471(2) 0.2078(2) 0.1371(2) 0.0361(6) Uani 1 1 d .
H3 H 0.6129 0.1341 0.1475 0.043 Uiso 1 1 calc R
C4 C 0.5276(2) 0.2802(2) 0.2235(2) 0.0371(6) Uani 1 1 d .
H4 H 0.5791 0.2558 0.2940 0.044 Uiso 1 1 calc R
C5 C 0.4329(2) 0.3884(2) 0.2072(2) 0.0321(6) Uani 1 1 d .
H5 H 0.4200 0.4382 0.2669 0.039 Uiso 1 1 calc R
C6 C 0.3560(2) 0.42573(19) 0.10468(18) 0.0245(5) Uani 1 1 d .
C7 C 0.2547(2) 0.54627(19) 0.08755(19) 0.0292(5) Uani 1 1 d .
H7A H 0.2942 0.6210 0.1156 0.035 Uiso 1 1 calc R
H7B H 0.2362 0.5805 0.0018 0.035 Uiso 1 1 calc R
C8 C 0.1233(2) 0.50945(19) 0.15362(18) 0.0239(5) Uani 1 1 d .
C9 C -0.0404(2) 0.58466(19) 0.29391(18) 0.0219(5) Uani 1 1 d .
C10 C -0.1556(2) 0.52348(19) 0.27210(19) 0.0264(5) Uani 1 1 d .
H10 H -0.1571 0.4838 0.2057 0.032 Uiso 1 1 calc R
C11 C -0.2706(2) 0.5188(2) 0.3461(2) 0.0297(5) Uani 1 1 d .
H11 H -0.3480 0.4755 0.3287 0.036 Uiso 1 1 calc R
C12 C -0.2748(2) 0.57497(19) 0.44313(19) 0.0266(5) Uani 1 1 d .
H12 H -0.3534 0.5704 0.4925 0.032 Uiso 1 1 calc R
C13 C -0.1599(2) 0.63921(18) 0.46739(18) 0.0221(5) Uani 1 1 d .
C14 C -0.0447(2) 0.64351(18) 0.39248(17) 0.0208(5) Uani 1 1 d .
C15 C -0.1265(2) 0.70789(18) 0.55691(18) 0.0232(5) Uani 1 1 d .
H15 H -0.1835 0.7217 0.6206 0.028 Uiso 1 1 calc R
C16 C 0.0026(2) 0.74984(19) 0.53345(17) 0.0226(5) Uani 1 1 d .
C17 C 0.0888(2) 0.82854(19) 0.59187(18) 0.0232(5) Uani 1 1 d .
C18 C 0.10753(19) 0.90182(18) 0.78003(17) 0.0202(5) Uani 1 1 d .
C19 C 0.0941(2) 0.8520(2) 0.90192(18) 0.0235(5) Uani 1 1 d .
H19 H 0.0518 0.7680 0.9330 0.028 Uiso 1 1 calc R
C20 C 0.1422(2) 0.9245(2) 0.97810(19) 0.0291(5) Uani 1 1 d .
H20 H 0.1336 0.8896 1.0615 0.035 Uiso 1 1 calc R
C21 C 0.2029(2) 1.0476(2) 0.93383(19) 0.0280(5) Uani 1 1 d .
H21 H 0.2365 1.0970 0.9864 0.034 Uiso 1 1 calc R
C22 C 0.2141(2) 1.09803(19) 0.81235(19) 0.0254(5) Uani 1 1 d .
H22 H 0.2546 1.1831 0.7816 0.030 Uiso 1 1 calc R
C23 C 0.1670(2) 1.02631(18) 0.73467(18) 0.0230(5) Uani 1 1 d .
H23 H 0.1752 1.0618 0.6513 0.028 Uiso 1 1 calc R
N1 N 0.07941(18) 0.59326(15) 0.22402(15) 0.0248(4) Uani 1 1 d .
H1A H 0.1316 0.6607 0.2264 0.030 Uiso 1 1 calc R
N2 N 0.05206(17) 0.71231(15) 0.43341(14) 0.0218(4) Uani 1 1 d .
H2A H 0.1326 0.7297 0.4010 0.026 Uiso 1 1 calc R
N3 N 0.05264(17) 0.82571(15) 0.70630(14) 0.0213(4) Uani 1 1 d .
H3A H -0.0118 0.7706 0.7378 0.026 Uiso 1 1 calc R
O1 O 0.06203(15) 0.41004(13) 0.14230(12) 0.0302(4) Uani 1 1 d .
O2 O 0.18459(15) 0.89094(14) 0.53911(13) 0.0324(4) Uani 1 1 d .
C24 C 0.2510(2) 1.0249(2) 0.26108(19) 0.0301(5) Uani 1 1 d .
H24A H 0.1784 1.0323 0.2038 0.045 Uiso 1 1 calc R
H24B H 0.2986 1.1106 0.2441 0.045 Uiso 1 1 calc R
H24C H 0.2123 1.0076 0.3417 0.045 Uiso 1 1 calc R
C25 C 0.4657(2) 0.8849(2) 0.3770(2) 0.0339(6) Uani 1 1 d .
H25A H 0.4062 0.8759 0.4470 0.051 Uiso 1 1 calc R
H25B H 0.5134 0.9703 0.3641 0.051 Uiso 1 1 calc R
H25C H 0.5318 0.8071 0.3895 0.051 Uiso 1 1 calc R
O3 O 0.28691(15) 0.75886(14) 0.28341(13) 0.0335(4) Uani 1 1 d .
S1 S 0.36689(6) 0.88725(5) 0.24957(5) 0.02873(17) Uani 1 1 d .

loop_
_atom_site_aniso_label
_atom_site_aniso_U_11
_atom_site_aniso_U_22
_atom_site_aniso_U_33
_atom_site_aniso_U_23
_atom_site_aniso_U_13
_atom_site_aniso_U_12
C1 0.0287(13) 0.0276(11) 0.0262(12) -0.0069(9) 0.0014(10) -0.0075(10)
C2 0.0312(14) 0.0283(12) 0.0387(14) -0.0122(10) 0.0102(11) -0.0058(11)
C3 0.0235(13) 0.0273(12) 0.0558(17) -0.0062(11) 0.0003(12) -0.0045(10)
C4 0.0326(14) 0.0326(13) 0.0439(15) -0.0015(11) -0.0129(12) -0.0119(11)
C5 0.0370(14) 0.0291(12) 0.0327(13) -0.0100(10) -0.0021(11) -0.0109(11)
C6 0.0261(12) 0.0197(10) 0.0283(12) -0.0054(9) 0.0030(10) -0.0086(9)
C7 0.0387(14) 0.0211(11) 0.0282(12) -0.0069(9) 0.0064(11) -0.0054(10)
C8 0.0299(13) 0.0184(10) 0.0237(12) -0.0050(8) -0.0049(10) -0.0014(10)
C9 0.0220(12) 0.0174(10) 0.0255(12) -0.0038(8) -0.0036(10) 0.0016(9)
C10 0.0291(13) 0.0203(10) 0.0321(13) -0.0106(9) -0.0096(10) 0.0025(10)
C11 0.0232(12) 0.0233(11) 0.0445(14) -0.0113(10) -0.0102(11) 0.0003(10)
C12 0.0220(12) 0.0226(10) 0.0348(13) -0.0063(9) -0.0021(10) 0.0003(9)
C13 0.0219(12) 0.0169(10) 0.0261(12) -0.0024(8) -0.0041(10) 0.0013(9)
C14 0.0215(12) 0.0147(9) 0.0256(12) -0.0033(8) -0.0076(9) 0.0000(9)
C15 0.0269(13) 0.0199(10) 0.0219(11) -0.0038(8) -0.0022(10) 0.0014(9)
C16 0.0271(13) 0.0196(10) 0.0204(11) -0.0039(8) -0.0028(9) 0.0014(9)
C17 0.0254(12) 0.0189(10) 0.0248(12) -0.0046(9) -0.0020(10) 0.0008(9)
C18 0.0179(11) 0.0187(10) 0.0248(12) -0.0070(9) -0.0041(9) 0.0029(9)
C19 0.0256(12) 0.0204(10) 0.0247(12) -0.0052(9) -0.0008(10) -0.0035(9)
C20 0.0371(14) 0.0301(12) 0.0207(12) -0.0061(9) -0.0009(10) -0.0057(10)
C21 0.0323(13) 0.0276(11) 0.0276(13) -0.0125(9) -0.0044(10) -0.0029(10)
C22 0.0248(12) 0.0195(10) 0.0325(13) -0.0074(9) -0.0015(10) -0.0020(9)
C23 0.0268(12) 0.0186(10) 0.0222(11) -0.0027(8) -0.0024(9) 0.0020(9)
N1 0.0307(11) 0.0159(8) 0.0298(10) -0.0088(7) -0.0003(8) -0.0039(8)
N2 0.0219(10) 0.0195(8) 0.0250(10) -0.0072(7) 0.0005(8) -0.0025(7)
N3 0.0201(9) 0.0219(8) 0.0235(10) -0.0074(7) 0.0014(8) -0.0077(7)
O1 0.0394(10) 0.0240(8) 0.0303(9) -0.0118(6) 0.0029(7) -0.0079(7)
O2 0.0336(9) 0.0379(9) 0.0288(9) -0.0121(7) 0.0074(7) -0.0156(8)
C24 0.0279(13) 0.0328(12) 0.0303(13) -0.0093(10) 0.0004(10) -0.0001(10)
C25 0.0307(14) 0.0346(12) 0.0365(14) -0.0078(10) -0.0053(11) -0.0038(11)
O3 0.0322(9) 0.0299(8) 0.0433(10) -0.0170(7) 0.0072(8) -0.0118(7)
S1 0.0270(3) 0.0297(3) 0.0324(3) -0.0127(2) 0.0044(3) -0.0061(2)

loop_
_atom_type_symbol
_atom_type_description
_atom_type_scat_dispersion_real
_atom_type_scat_dispersion_imag
_atom_type_scat_source
C C 0.0033 0.0016 'International Tables Vol C Tables 4.2.6.8 and 6.1.1.4'
H H 0.0000 0.0000 'International Tables Vol C Tables 4.2.6.8 and 6.1.1.4'
N N 0.0061 0.0033 'International Tables Vol C Tables 4.2.6.8 and 6.1.1.4'
O O 0.0106 0.0060 'International Tables Vol C Tables 4.2.6.8 and 6.1.1.4'
S S 0.1246 0.1234 'International Tables Vol C Tables 4.2.6.8 and 6.1.1.4'

loop_
_geom_angle_atom_site_label_1
_geom_angle_atom_site_label_2
_geom_angle_atom_site_label_3
_geom_angle
C6 C1 C2 121.0(2)
C3 C2 C1 120.0(2)
C4 C3 C2 119.9(2)
C3 C4 C5 119.8(2)
C4 C5 C6 121.0(2)
C1 C6 C5 118.29(19)
C1 C6 C7 121.51(19)
C5 C6 C7 120.20(18)
C8 C7 C6 112.36(16)
O1 C8 N1 123.7(2)
O1 C8 C7 120.98(18)
N1 C8 C7 115.33(18)
C10 C9 C14 116.91(19)
C10 C9 N1 124.73(18)
C14 C9 N1 118.36(18)
C9 C10 C11 121.24(19)
C12 C11 C10 122.1(2)
C11 C12 C13 118.3(2)
C12 C13 C14 119.33(19)
C12 C13 C15 134.4(2)
C14 C13 C15 106.23(18)
N2 C14 C9 129.59(19)
N2 C14 C13 108.22(17)
C9 C14 C13 122.19(19)
C16 C15 C13 107.13(19)
C15 C16 N2 109.63(18)
C15 C16 C17 131.85(19)
N2 C16 C17 118.46(18)
O2 C17 N3 124.12(19)
O2 C17 C16 121.47(19)
N3 C17 C16 114.42(18)
C19 C18 C23 119.86(18)
C19 C18 N3 117.60(17)
C23 C18 N3 122.46(17)
C20 C19 C18 120.02(19)
C19 C20 C21 120.53(19)
C22 C21 C20 119.28(19)
C21 C22 C23 120.96(19)
C22 C23 C18 119.35(19)
C8 N1 C9 127.50(17)
C14 N2 C16 108.77(17)
C17 N3 C18 126.93(17)
O3 S1 C24 105.88(10)
O3 S1 C25 105.18(10)
C24 S1 C25 97.88(10)

loop_
_geom_bond_atom_site_label_1
_geom_bond_atom_site_label_2
_geom_bond_distance
C1 C6 1.380(3)
C1 C2 1.385(3)
C2 C3 1.380(3)
C3 C4 1.379(3)
C4 C5 1.382(3)
C5 C6 1.392(3)
C6 C7 1.514(3)
C7 C8 1.508(3)
C8 O1 1.232(2)
C8 N1 1.358(2)
C9 C10 1.380(3)
C9 C14 1.408(3)
C9 N1 1.413(3)
C10 C11 1.403(3)
C11 C12 1.374(3)
C12 C13 1.404(3)
C13 C14 1.411(3)
C13 C15 1.433(3)
C14 N2 1.368(2)
C15 C16 1.367(3)
C16 N2 1.375(2)
C16 C17 1.474(3)
C17 O2 1.230(2)
C17 N3 1.359(2)
C18 C19 1.387(3)
C18 C23 1.392(3)
C18 N3 1.413(2)
C19 C20 1.382(3)
C20 C21 1.384(3)
C21 C22 1.382(3)
C22 C23 1.386(3)
C24 S1 1.783(2)
C25 S1 1.789(2)
O3 S1 1.5155(15)

loop_
_geom_hbond_atom_site_label_D
_geom_hbond_atom_site_label_H
_geom_hbond_atom_site_label_A
_geom_hbond_distance_DH
_geom_hbond_distance_HA
_geom_hbond_distance_DA
_geom_hbond_angle_DHA
_geom_hbond_site_symmetry_A
N1 H1A O3 0.88 2.07 2.907(2) 157.6 .
N2 H2A O3 0.88 2.01 2.856(2) 162.1 .
N3 H3A O1 0.88 2.08 2.859(2) 146.9 2_566

loop_
_cod_related_entry_id
_cod_related_entry_database
_cod_related_entry_code
1 ChemSpider 21121500
